data_7054253
loop_
_publ_author_name
'Mu\~noz, Bianca K.'
'Ojo, Wilfried-Solo'
'Jacob, Kane'
'Romero, Nuria'
'Vendier, Laure'
'Despagnet-Ayoub, Emmanuelle'
'Etienne, Michel'

_publ_section_title
;
 Perfluorinated 1H-indazoles and hydrotris(indazol-1-yl)borates.
 Supramolecular organization and a new synthetic procedure to form
 scorpionate ligands
;
_journal_issue 6
_journal_name_full 'New Journal of Chemistry'
_journal_page_first 2451
_journal_paper_doi 10.1039/c4nj00136b
_journal_volume 38
_journal_year 2014
_chemical_absolute_configuration unk
_chemical_compound_source 'synthesis as described'
_chemical_formula_moiety 'C10 H F11 N2'
_chemical_formula_sum 'C10 H F11 N2'
_chemical_formula_weight 358.13
_chemical_name_systematic
;
 ?
;
_space_group_IT_number 19
_symmetry_cell_setting orthorhombic
_symmetry_Int_Tables_number 19
_symmetry_space_group_name_Hall 'P 2ac 2ab'
_symmetry_space_group_name_H-M 'P 21 21 21'
_atom_sites_solution_hydrogens geom
_atom_sites_solution_primary direct
_atom_sites_solution_secondary difmap
_cell_angle_alpha 90
_cell_angle_beta 90
_cell_angle_gamma 90
_cell_formula_units_Z 4
_cell_length_a 5.1335(3)
_cell_length_b 9.1624(5)
_cell_length_c 24.8250(15)
_cell_measurement_reflns_used 9900
_cell_measurement_temperature 180(2)
_cell_measurement_theta_max 32.36
_cell_measurement_theta_min 2.76
_cell_measurement_wavelength 0.71073
_cell_volume 1167.65(12)
_computing_cell_refinement 'Bruker SMART'
_computing_data_collection 'Bruker SMART'
_computing_data_reduction 'Bruker SAINT'
_computing_molecular_graphics 'Ortep-3 for Windows (Farrugia, 1997)'
_computing_publication_material 'WinGX publication routines (Farrugia, 1999)'
_computing_structure_refinement 'SHELXL-97 (Sheldrick, 1997)'
_computing_structure_solution 'SIR92 (Giacovazzo et al, 1993)'
_diffrn_ambient_temperature 180(2)
_diffrn_measured_fraction_theta_full 0.953
_diffrn_measured_fraction_theta_max 0.953
_diffrn_measurement_device_type 'Bruker Kappa APEX II'
_diffrn_measurement_method \w-\f
_diffrn_radiation_monochromator graphite
_diffrn_radiation_source 'fine-focus sealed tube'
_diffrn_radiation_type MoK\a
_diffrn_radiation_wavelength 0.71073
_diffrn_reflns_av_R_equivalents 0.0338
_diffrn_reflns_av_unetI/netI 0.0189
_diffrn_reflns_limit_h_max 7
_diffrn_reflns_limit_h_min -7
_diffrn_reflns_limit_k_max 13
_diffrn_reflns_limit_k_min -13
_diffrn_reflns_limit_l_max 37
_diffrn_reflns_limit_l_min -36
_diffrn_reflns_number 26389
_diffrn_reflns_theta_full 33.04
_diffrn_reflns_theta_max 33.04
_diffrn_reflns_theta_min 3.32
_diffrn_standards_decay_% 0
_diffrn_standards_interval_count 0
_diffrn_standards_interval_time 0
_diffrn_standards_number 0
_exptl_absorpt_coefficient_mu 0.247
_exptl_absorpt_correction_T_max 0.975
_exptl_absorpt_correction_T_min 0.883
_exptl_absorpt_correction_type multi-scan
_exptl_absorpt_process_details
;
        [c.f. r.h. blessing, acta cryst. (1995), a51, 33-38]
;
_exptl_crystal_colour colourless
_exptl_crystal_density_diffrn 2.037
_exptl_crystal_density_method 'not measured'
_exptl_crystal_description platelet
_exptl_crystal_F_000 696
_exptl_crystal_size_max 0.2
_exptl_crystal_size_mid 0.12
_exptl_crystal_size_min 0.02
_refine_diff_density_max 0.357
_refine_diff_density_min -0.273
_refine_diff_density_rms 0.058
_refine_ls_extinction_method none
_refine_ls_goodness_of_fit_ref 1.099
_refine_ls_hydrogen_treatment mixed
_refine_ls_matrix_type full
_refine_ls_number_parameters 211
_refine_ls_number_reflns 2432
_refine_ls_number_restraints 0
_refine_ls_restrained_S_all 1.099
_refine_ls_R_factor_all 0.0478
_refine_ls_R_factor_gt 0.0362
_refine_ls_shift/su_max 0
_refine_ls_shift/su_mean 0
_refine_ls_structure_factor_coef Fsqd
_refine_ls_weighting_details 'calc w=1/[\s^2^(Fo^2^)+(0.0553P)^2^+0.2036P] where P=(Fo^2^+2Fc^2^)/3'
_refine_ls_weighting_scheme calc
_refine_ls_wR_factor_gt 0.0907
_refine_ls_wR_factor_ref 0.0978
_reflns_number_gt 2121
_reflns_number_total 2432
_reflns_threshold_expression >2sigma(I)
_cod_data_source_file c4nj00136b1.cif
_cod_data_source_block 3
_cod_database_code 7054253

loop_
_symmetry_equiv_pos_as_xyz
'x, y, z'
'x+1/2, -y+1/2, -z'
'-x, y+1/2, -z+1/2'
'-x+1/2, -y, z+1/2'

loop_
_atom_site_label
_atom_site_type_symbol
_atom_site_fract_x
_atom_site_fract_y
_atom_site_fract_z
_atom_site_U_iso_or_equiv
_atom_site_adp_type
_atom_site_occupancy
_atom_site_symmetry_multiplicity
_atom_site_calc_flag
C3 C 0.1879(3) 0.61736(19) 0.09062(6) 0.0190(3) Uani 1 1 d
C3A C 0.0397(3) 0.48733(18) 0.09405(6) 0.0178(3) Uani 1 1 d
C4 C 0.0207(4) 0.36625(19) 0.12846(6) 0.0226(3) Uani 1 1 d
C5 C -0.1633(4) 0.2626(2) 0.11816(7) 0.0273(4) Uani 1 1 d
C6 C -0.3345(4) 0.2755(2) 0.07424(8) 0.0271(4) Uani 1 1 d
C7 C -0.3189(4) 0.3912(2) 0.03969(7) 0.0240(3) Uani 1 1 d
C7A C -0.1282(3) 0.49606(19) 0.04940(6) 0.0193(3) Uani 1 1 d
C8 C 0.3791(4) 0.6804(2) 0.12956(6) 0.0211(3) Uani 1 1 d
C9 C 0.2408(4) 0.7638(2) 0.17568(7) 0.0224(3) Uani 1 1 d
C10 C 0.4131(4) 0.8200(2) 0.22198(7) 0.0287(4) Uani 1 1 d
N1 N -0.0701(3) 0.62094(17) 0.02298(6) 0.0225(3) Uani 1 1 d
H1 H -0.153(5) 0.660(3) -0.0025(9) 0.027 Uiso 1 1 d
N2 N 0.1194(3) 0.69622(17) 0.04806(5) 0.0217(3) Uani 1 1 d
F4 F 0.1801(3) 0.35088(14) 0.17024(5) 0.0340(3) Uani 1 1 d
F5 F -0.1865(3) 0.14584(13) 0.14966(6) 0.0432(4) Uani 1 1 d
F6 F -0.5129(3) 0.17152(15) 0.06662(6) 0.0431(4) Uani 1 1 d
F7 F -0.4821(3) 0.40479(15) -0.00199(5) 0.0359(3) Uani 1 1 d
F8 F 0.5410(2) 0.77454(14) 0.10416(4) 0.0329(3) Uani 1 1 d
F9 F 0.5261(2) 0.57401(13) 0.15185(4) 0.0285(2) Uani 1 1 d
F10 F 0.1192(3) 0.87931(16) 0.15384(6) 0.0414(3) Uani 1 1 d
F11 F 0.0633(2) 0.67451(15) 0.19719(5) 0.0342(3) Uani 1 1 d
F12 F 0.2675(3) 0.89501(17) 0.25614(5) 0.0457(4) Uani 1 1 d
F13 F 0.5998(3) 0.90559(16) 0.20384(6) 0.0441(4) Uani 1 1 d
F14 F 0.5208(4) 0.71035(16) 0.24818(5) 0.0443(4) Uani 1 1 d

loop_
_atom_site_aniso_label
_atom_site_aniso_U_11
_atom_site_aniso_U_22
_atom_site_aniso_U_33
_atom_site_aniso_U_23
_atom_site_aniso_U_13
_atom_site_aniso_U_12
C3 0.0181(7) 0.0236(7) 0.0152(6) 0.0013(5) 0.0007(5) 0.0021(7)
C3A 0.0176(7) 0.0199(7) 0.0159(6) 0.0012(5) 0.0002(5) 0.0026(6)
C4 0.0241(8) 0.0229(7) 0.0207(6) 0.0048(6) 0.0017(6) 0.0038(7)
C5 0.0338(10) 0.0192(7) 0.0291(8) 0.0039(6) 0.0083(7) 0.0015(8)
C6 0.0278(9) 0.0220(7) 0.0316(8) -0.0079(7) 0.0050(7) -0.0048(7)
C7 0.0234(8) 0.0284(8) 0.0202(7) -0.0066(6) -0.0005(6) 0.0004(7)
C7A 0.0197(7) 0.0224(7) 0.0158(6) -0.0016(5) 0.0006(6) 0.0027(6)
C8 0.0177(7) 0.0281(8) 0.0175(6) 0.0006(6) 0.0020(6) -0.0003(7)
C9 0.0188(7) 0.0255(8) 0.0227(7) -0.0024(6) 0.0035(6) 0.0006(7)
C10 0.0294(10) 0.0312(9) 0.0257(8) -0.0084(7) 0.0044(7) -0.0052(9)
N1 0.0244(7) 0.0269(7) 0.0161(5) 0.0041(5) -0.0039(5) 0.0011(6)
N2 0.0237(7) 0.0257(7) 0.0157(5) 0.0032(5) 0.0004(5) -0.0008(6)
F4 0.0357(7) 0.0384(6) 0.0281(5) 0.0152(5) -0.0070(5) 0.0036(6)
F5 0.0569(9) 0.0231(6) 0.0497(7) 0.0140(5) 0.0064(7) -0.0038(6)
F6 0.0465(8) 0.0338(6) 0.0491(7) -0.0092(6) 0.0036(7) -0.0175(7)
F7 0.0322(6) 0.0466(7) 0.0288(5) -0.0083(5) -0.0099(5) -0.0038(7)
F8 0.0271(6) 0.0453(7) 0.0262(5) -0.0015(5) 0.0070(5) -0.0153(6)
F9 0.0219(5) 0.0371(6) 0.0266(5) -0.0049(4) -0.0059(4) 0.0102(5)
F10 0.0416(7) 0.0388(7) 0.0438(6) -0.0004(6) -0.0025(6) 0.0186(6)
F11 0.0259(6) 0.0452(7) 0.0316(5) -0.0122(5) 0.0130(5) -0.0144(6)
F12 0.0483(8) 0.0507(8) 0.0382(6) -0.0252(6) 0.0135(6) -0.0065(8)
F13 0.0430(8) 0.0445(7) 0.0448(7) -0.0120(6) 0.0115(6) -0.0237(7)
F14 0.0612(9) 0.0427(7) 0.0290(5) -0.0032(5) -0.0166(6) -0.0010(8)

loop_
_atom_type_symbol
_atom_type_description
_atom_type_scat_dispersion_real
_atom_type_scat_dispersion_imag
_atom_type_scat_source
C C 0.0033 0 'International Tables Vol C Tables 4.2.6.8 and 6.1.1.4'
H H 0 0 'International Tables Vol C Tables 4.2.6.8 and 6.1.1.4'
N N 0.0061 0 'International Tables Vol C Tables 4.2.6.8 and 6.1.1.4'
F F 0.0171 0 'International Tables Vol C Tables 4.2.6.8 and 6.1.1.4'

loop_
_geom_angle_atom_site_label_1
_geom_angle_atom_site_label_2
_geom_angle_atom_site_label_3
_geom_angle
N2 C3 C3A 111.31(15)
N2 C3 C8 118.59(15)
C3A C3 C8 129.76(14)
C4 C3A C7A 118.82(16)
C4 C3A C3 137.63(16)
C7A C3A C3 103.54(14)
F4 C4 C5 119.95(15)
F4 C4 C3A 121.07(17)
C5 C4 C3A 118.98(16)
F5 C5 C4 120.79(18)
F5 C5 C6 117.90(18)
C4 C5 C6 121.31(16)
F6 C6 C7 120.33(18)
F6 C6 C5 118.59(17)
C7 C6 C5 121.08(17)
F7 C7 C6 121.46(18)
F7 C7 C7A 120.65(16)
C6 C7 C7A 117.89(16)
N1 C7A C7 130.91(16)
N1 C7A C3A 107.18(15)
C7 C7A C3A 121.86(15)
F9 C8 F8 107.89(15)
F9 C8 C3 110.66(14)
F8 C8 C3 110.40(13)
F9 C8 C9 108.01(13)
F8 C8 C9 108.15(15)
C3 C8 C9 111.61(15)
F11 C9 F10 109.09(17)
F11 C9 C10 107.34(14)
F10 C9 C10 107.77(15)
F11 C9 C8 107.81(15)
F10 C9 C8 107.66(14)
C10 C9 C8 117.00(16)
F13 C10 F14 108.5(2)
F13 C10 F12 108.69(17)
F14 C10 F12 108.46(17)
F13 C10 C9 111.22(15)
F14 C10 C9 110.78(16)
F12 C10 C9 109.15(18)
N2 N1 C7A 111.64(14)
N2 N1 H1 119.5(17)
C7A N1 H1 127.9(18)
C3 N2 N1 106.31(14)

loop_
_geom_bond_atom_site_label_1
_geom_bond_atom_site_label_2
_geom_bond_distance
C3 N2 1.327(2)
C3 C3A 1.416(2)
C3 C8 1.494(2)
C3A C4 1.404(2)
C3A C7A 1.406(2)
C4 F4 1.329(2)
C4 C5 1.364(3)
C5 F5 1.330(2)
C5 C6 1.406(3)
C6 F6 1.335(2)
C6 C7 1.365(3)
C7 F7 1.337(2)
C7 C7A 1.393(2)
C7A N1 1.352(2)
C8 F9 1.351(2)
C8 F8 1.354(2)
C8 C9 1.549(2)
C9 F11 1.336(2)
C9 F10 1.343(2)
C9 C10 1.539(3)
C10 F13 1.318(2)
C10 F14 1.318(3)
C10 F12 1.323(2)
N1 N2 1.345(2)
N1 H1 0.84(2)
